data_4509547
loop_
_publ_author_name
'Clark, Thomas E.'
'Makha, Mohamed'
'Sobolev, Alexandre N.'
'Su, Dian'
'Rohrs, Henry'
'Gross, Michael L.'
'Raston, Colin L.'

_publ_section_title
;
 Organization of Lower RimO-Alkylatedp-Phosphonic Acid Calix[4]arenes
;
_journal_issue 8
_journal_name_full 'Crystal Growth &amp; Design'
_journal_page_first 3575
_journal_paper_doi 10.1021/cg900315h
_journal_volume 9
_journal_year 2009
_chemical_formula_moiety 'C52 H76 O16 P4, C7 H8, H2 O'
_chemical_formula_sum 'C59 H86 O17 P4'
_chemical_formula_weight 1191.16
_chemical_name_systematic
; 
 ? 
;
_space_group_IT_number 15
_symmetry_cell_setting monoclinic
_symmetry_space_group_name_Hall '-C 2yc'
_symmetry_space_group_name_H-M 'C 1 2/c 1'
_atom_sites_solution_hydrogens geom
_atom_sites_solution_primary direct
_atom_sites_solution_secondary difmap
_audit_creation_method SHELXL-97
_cell_angle_alpha 90.0
_cell_angle_beta 97.05(3)
_cell_angle_gamma 90.0
_cell_formula_units_Z 4
_cell_length_a 12.315(3)
_cell_length_b 26.087(5)
_cell_length_c 20.789(4)
_cell_measurement_temperature 173(2)
_cell_volume 6628(2)
_computing_cell_refinement 'SAINT (Bruker, 1998)'
_computing_data_collection 'SMART (Bruker, 1998)'
_computing_data_reduction 'SAINT (Bruker, 1998)'
_computing_molecular_graphics 'XSeed (Barbour, 2001)'
_computing_publication_material 'local program'
_computing_structure_refinement 'SHELXL-97 (Sheldrick, 1997)'
_computing_structure_solution 'SHELXS-97 (Sheldrick, 1990)'
_diffrn_ambient_temperature 173(2)
_diffrn_measured_fraction_theta_full 0.968
_diffrn_measured_fraction_theta_max 0.968
_diffrn_measurement_device_type 'Bruker SMART 1000 CCD diffractometer'
_diffrn_measurement_method '\w scans'
_diffrn_radiation_monochromator graphite
_diffrn_radiation_source 'fine-focus sealed tube'
_diffrn_radiation_type MoK\a
_diffrn_radiation_wavelength 0.71073
_diffrn_reflns_av_R_equivalents 0.0673
_diffrn_reflns_av_sigmaI/netI 0.1123
_diffrn_reflns_limit_h_max 13
_diffrn_reflns_limit_h_min -15
_diffrn_reflns_limit_k_max 33
_diffrn_reflns_limit_k_min -31
_diffrn_reflns_limit_l_max 26
_diffrn_reflns_limit_l_min -25
_diffrn_reflns_number 22645
_diffrn_reflns_theta_full 27.31
_diffrn_reflns_theta_max 27.31
_diffrn_reflns_theta_min 1.56
_exptl_absorpt_coefficient_mu 0.176
_exptl_absorpt_correction_T_max 0.9912
_exptl_absorpt_correction_T_min 0.9774
_exptl_absorpt_correction_type multi-scan
_exptl_crystal_colour Colourless
_exptl_crystal_density_diffrn 1.194
_exptl_crystal_density_meas ?
_exptl_crystal_density_method 'not measured'
_exptl_crystal_description Plate
_exptl_crystal_F_000 2544
_exptl_crystal_size_max 0.13
_exptl_crystal_size_mid 0.11
_exptl_crystal_size_min 0.05
_refine_diff_density_max 0.939
_refine_diff_density_min -0.661
_refine_diff_density_rms 0.111
_refine_ls_extinction_method none
_refine_ls_goodness_of_fit_ref 1.012
_refine_ls_hydrogen_treatment constr
_refine_ls_matrix_type full
_refine_ls_number_parameters 335
_refine_ls_number_reflns 7247
_refine_ls_number_restraints 31
_refine_ls_restrained_S_all 1.011
_refine_ls_R_factor_all 0.1705
_refine_ls_R_factor_gt 0.1047
_refine_ls_shift/su_max 0.000
_refine_ls_shift/su_mean 0.000
_refine_ls_structure_factor_coef Fsqd
_refine_ls_weighting_details 'calc w=1/[\s^2^(Fo^2^)+(0.1250P)^2^+27.5000P] where P=(Fo^2^+2Fc^2^)/3'
_refine_ls_weighting_scheme calc
_refine_ls_wR_factor_gt 0.2705
_refine_ls_wR_factor_ref 0.2915
_reflns_number_gt 3466
_reflns_number_total 7247
_reflns_threshold_expression >2sigma(I)
_cod_data_source_file cg900315hsup4.cif
_cod_data_source_block 717634
_cod_depositor_comments
;
The following automatic conversions were performed:

'_symmetry_cell_setting' value 'Monoclinic' changed to 'monoclinic'
according to /home/saulius/struct/CIF-dictionaries/cif_core.dic
dictionary named 'cif_core.dic' version 2.4.2 from 2011-04-26.

Automatic conversion script
Id: cif_fix_values 1891 2012-01-12 08:04:46Z andrius 

The following automatic conversions were performed:

'_exptl_crystal_density_meas' value 'not measured' was changed to '?'
- the value is perceived as not measured.

Automatic conversion script
Id: cif_fix_values 3008 2015-01-20 13:52:24Z robertas 
;
_cod_original_sg_symbol_H-M 'C 2/c'
_cod_database_code 4509547

loop_
_symmetry_equiv_pos_as_xyz
'x, y, z'
'-x, y, -z+1/2'
'x+1/2, y+1/2, z'
'-x+1/2, y+1/2, -z+1/2'
'-x, -y, -z'
'x, -y, z-1/2'
'-x+1/2, -y+1/2, -z'
'x+1/2, -y+1/2, z-1/2'

loop_
_atom_site_label
_atom_site_type_symbol
_atom_site_fract_x
_atom_site_fract_y
_atom_site_fract_z
_atom_site_U_iso_or_equiv
_atom_site_adp_type
_atom_site_occupancy
_atom_site_symmetry_multiplicity
_atom_site_calc_flag
_atom_site_refinement_flags
_atom_site_disorder_assembly
_atom_site_disorder_group
P2 P 0.57930(13) 0.25582(7) 0.39971(8) 0.0521(5) Uani 1 1 d . B .
O1 O 0.8612(3) 0.41138(13) 0.13120(16) 0.0406(9) Uani 1 1 d D . .
C11 C 0.8698(4) 0.35746(18) 0.1359(2) 0.0326(11) Uani 1 1 d . A .
C12 C 0.7897(4) 0.33120(18) 0.1655(2) 0.0315(11) Uani 1 1 d . . .
C13 C 0.7934(4) 0.27718(18) 0.1641(2) 0.0328(11) Uani 1 1 d . A .
H13 H 0.7386 0.2581 0.1819 0.039 Uiso 1 1 calc R . .
C14 C 0.8759(4) 0.25104(19) 0.1370(2) 0.0316(11) Uani 1 1 d . . .
C15 C 0.9576(4) 0.2790(2) 0.1130(2) 0.0355(12) Uani 1 1 d . A .
H15 H 1.0157 0.2611 0.0968 0.043 Uiso 1 1 calc R . .
C16 C 0.9573(4) 0.33256(19) 0.1118(2) 0.0322(12) Uani 1 1 d . . .
C17 C 0.8100(10) 0.4271(4) 0.0670(4) 0.0416(19) Uiso 0.50 1 d PD A 1
H17A H 0.7382 0.4099 0.0575 0.050 Uiso 0.50 1 calc PR A 1
H17B H 0.8565 0.4160 0.0340 0.050 Uiso 0.50 1 calc PR A 1
C18 C 0.7935(12) 0.4846(4) 0.0619(7) 0.063(3) Uiso 0.50 1 d PD A 1
H18A H 0.8642 0.5016 0.0761 0.075 Uiso 0.50 1 calc PR A 1
H18B H 0.7727 0.4935 0.0157 0.075 Uiso 0.50 1 calc PR A 1
C19 C 0.7082(19) 0.5066(10) 0.1006(11) 0.136(6) Uiso 0.50 1 d PD A 1
H19A H 0.7404 0.5222 0.1420 0.163 Uiso 0.50 1 calc PR A 1
H19B H 0.6512 0.4813 0.1084 0.163 Uiso 0.50 1 calc PR A 1
C20 C 0.664(3) 0.5500(14) 0.0448(19) 0.234(13) Uiso 0.50 1 d PD A 1
H20A H 0.6077 0.5715 0.0612 0.350 Uiso 0.50 1 calc PR A 1
H20B H 0.6320 0.5326 0.0051 0.350 Uiso 0.50 1 calc PR A 1
H20C H 0.7249 0.5715 0.0354 0.350 Uiso 0.50 1 calc PR A 1
C17' C 0.7782(9) 0.4264(4) 0.0782(5) 0.0416(19) Uiso 0.50 1 d PD A 2
H17C H 0.7085 0.4086 0.0825 0.050 Uiso 0.50 1 calc PR A 2
H17D H 0.8021 0.4166 0.0361 0.050 Uiso 0.50 1 calc PR A 2
C18' C 0.7613(13) 0.4839(5) 0.0802(7) 0.063(3) Uiso 0.50 1 d PD A 2
H18C H 0.8328 0.5016 0.0871 0.075 Uiso 0.50 1 calc PR A 2
H18D H 0.7195 0.4929 0.1164 0.075 Uiso 0.50 1 calc PR A 2
C19' C 0.6983(19) 0.5002(9) 0.0158(9) 0.136(6) Uiso 0.50 1 d PD A 2
H19C H 0.6196 0.4927 0.0164 0.163 Uiso 0.50 1 calc PR A 2
H19D H 0.7240 0.4798 -0.0195 0.163 Uiso 0.50 1 calc PR A 2
C20' C 0.713(3) 0.5619(13) 0.000(2) 0.234(13) Uiso 0.50 1 d PD A 2
H20D H 0.6724 0.5701 -0.0423 0.350 Uiso 0.50 1 calc PR A 2
H20E H 0.7906 0.5697 -0.0006 0.350 Uiso 0.50 1 calc PR A 2
H20F H 0.6842 0.5825 0.0336 0.350 Uiso 0.50 1 calc PR A 2
O11 O 0.9819(3) 0.15897(15) 0.12736(19) 0.0542(11) Uani 1 1 d . . .
O12 O 0.7996(4) 0.16225(16) 0.17868(18) 0.0563(11) Uani 1 1 d . . .
O13 O 0.7998(3) 0.17026(14) 0.06141(17) 0.0491(10) Uani 1 1 d . . .
C121 C 0.8317(7) 0.1632(3) 0.2459(3) 0.081(2) Uani 1 1 d . A .
H12A H 0.7732 0.1488 0.2684 0.122 Uiso 1 1 calc R . .
H12B H 0.8461 0.1986 0.2601 0.122 Uiso 1 1 calc R . .
H12C H 0.8984 0.1427 0.2562 0.122 Uiso 1 1 calc R . .
C131 C 0.6892(5) 0.1914(2) 0.0470(3) 0.0552(16) Uani 1 1 d . A .
H13A H 0.6571 0.1800 0.0039 0.083 Uiso 1 1 calc R . .
H13B H 0.6928 0.2289 0.0479 0.083 Uiso 1 1 calc R . .
H13C H 0.6438 0.1794 0.0795 0.083 Uiso 1 1 calc R . .
C1 C 0.7039(4) 0.3574(2) 0.2002(2) 0.0351(12) Uani 1 1 d . A .
H1A H 0.6302 0.3455 0.1817 0.042 Uiso 1 1 calc R . .
H1B H 0.7075 0.3949 0.1936 0.042 Uiso 1 1 calc R . .
O2 O 0.8846(3) 0.39867(13) 0.28686(16) 0.0409(9) Uani 1 1 d . . .
C21 C 0.8142(4) 0.36483(18) 0.3124(2) 0.0315(11) Uani 1 1 d . A .
C22 C 0.8399(4) 0.34829(19) 0.3765(2) 0.0352(12) Uani 1 1 d . . .
C23 C 0.7680(4) 0.3151(2) 0.4024(2) 0.0414(13) Uani 1 1 d . B .
H23 H 0.7835 0.3044 0.4462 0.050 Uiso 1 1 calc R . .
C24 C 0.6729(4) 0.2971(2) 0.3648(2) 0.0430(13) Uani 1 1 d . . .
C25 C 0.6515(4) 0.3124(2) 0.2996(2) 0.0361(12) Uani 1 1 d . A .
H25 H 0.5880 0.3000 0.2736 0.043 Uiso 1 1 calc R . .
C26 C 0.7219(4) 0.34551(18) 0.2726(2) 0.0322(11) Uani 1 1 d . . .
C27 C 0.8476(6) 0.4513(2) 0.2773(3) 0.0575(17) Uani 0.50 1 d PD B 1
H27A H 0.7679 0.4526 0.2795 0.069 Uiso 0.50 1 calc PR B 1
H27B H 0.8605 0.4625 0.2334 0.069 Uiso 0.50 1 calc PR B 1
C28 C 0.9048(13) 0.4884(4) 0.3269(6) 0.057(2) Uiso 0.50 1 d PD B 1
H28A H 0.9846 0.4820 0.3313 0.069 Uiso 0.50 1 calc PR B 1
H28B H 0.8795 0.4818 0.3696 0.069 Uiso 0.50 1 calc PR B 1
C29 C 0.8826(13) 0.5445(5) 0.3082(7) 0.060(3) Uiso 0.50 1 d PD B 1
H29A H 0.9118 0.5518 0.2668 0.072 Uiso 0.50 1 calc PR B 1
H29B H 0.8027 0.5506 0.3016 0.072 Uiso 0.50 1 calc PR B 1
C30 C 0.9344(18) 0.5795(8) 0.3593(9) 0.103(4) Uiso 0.50 1 d PD B 1
H30A H 0.9188 0.6151 0.3463 0.155 Uiso 0.50 1 calc PR B 1
H30B H 1.0137 0.5740 0.3652 0.155 Uiso 0.50 1 calc PR B 1
H30C H 0.9050 0.5726 0.4001 0.155 Uiso 0.50 1 calc PR B 1
C27' C 0.8476(6) 0.4513(2) 0.2773(3) 0.0575(17) Uani 0.50 1 d PD B 2
H27C H 0.7670 0.4517 0.2670 0.069 Uiso 0.50 1 calc PR B 2
H27D H 0.8795 0.4661 0.2400 0.069 Uiso 0.50 1 calc PR B 2
C28' C 0.8806(13) 0.4838(4) 0.3372(5) 0.057(2) Uiso 0.50 1 d PD B 2
H28C H 0.9600 0.4798 0.3510 0.069 Uiso 0.50 1 calc PR B 2
H28D H 0.8408 0.4719 0.3730 0.069 Uiso 0.50 1 calc PR B 2
C29' C 0.8548(13) 0.5404(5) 0.3233(7) 0.060(3) Uiso 0.50 1 d PD B 2
H29C H 0.8858 0.5512 0.2837 0.072 Uiso 0.50 1 calc PR B 2
H29D H 0.7746 0.5455 0.3160 0.072 Uiso 0.50 1 calc PR B 2
C30' C 0.9024(18) 0.5717(8) 0.3792(9) 0.103(4) Uiso 0.50 1 d PD B 2
H30D H 0.8870 0.6080 0.3701 0.155 Uiso 0.50 1 calc PR B 2
H30E H 0.9818 0.5663 0.3864 0.155 Uiso 0.50 1 calc PR B 2
H30F H 0.8701 0.5614 0.4180 0.155 Uiso 0.50 1 calc PR B 2
P1 P 0.87295(12) 0.18238(5) 0.12758(6) 0.0385(4) Uani 1 1 d . A .
O21 O 0.4839(3) 0.2424(2) 0.3532(2) 0.0743(14) Uani 1 1 d . . .
O22 O 0.6454(4) 0.21068(18) 0.4351(2) 0.0678(13) Uani 1 1 d . . .
O23 O 0.5539(4) 0.2824(2) 0.4664(2) 0.0798(15) Uani 1 1 d . . .
C221 C 0.7113(10) 0.1762(4) 0.3963(5) 0.117(3) Uani 1 1 d . B .
H22A H 0.7485 0.1501 0.4248 0.175 Uiso 1 1 calc R . .
H22B H 0.7657 0.1967 0.3771 0.175 Uiso 1 1 calc R . .
H22C H 0.6623 0.1596 0.3618 0.175 Uiso 1 1 calc R . .
C231 C 0.4912(6) 0.3290(3) 0.4621(3) 0.076(2) Uani 1 1 d . B .
H23A H 0.4818 0.3409 0.5058 0.115 Uiso 1 1 calc R . .
H23B H 0.4193 0.3227 0.4376 0.115 Uiso 1 1 calc R . .
H23C H 0.5297 0.3553 0.4399 0.115 Uiso 1 1 calc R . .
C2 C 0.9507(4) 0.3620(2) 0.4145(2) 0.0394(13) Uani 1 1 d . . .
H2A H 0.9638 0.3993 0.4110 0.047 Uiso 1 1 calc R . .
H2B H 0.9499 0.3536 0.4608 0.047 Uiso 1 1 calc R . .
O1W O 0.5000 0.1723(5) 0.2500 0.157(4) Uiso 1 2 d S . .
H1W H 0.4520 0.1920 0.2627 0.236 Uiso 1 1 d . . .
C1A C 1.0168(17) -0.0141(7) 0.2995(8) 0.068(2) Uiso 0.25 1 d PGD C -1
C2A C 1.001(2) 0.0339(6) 0.2742(10) 0.068(2) Uiso 0.25 1 d PGD C -1
H2AA H 1.0125 0.0630 0.3016 0.081 Uiso 0.25 1 calc PR C -1
C3A C 0.969(2) 0.0401(6) 0.2095(11) 0.068(2) Uiso 0.25 1 d PGD C -1
H3AA H 0.9579 0.0736 0.1919 0.081 Uiso 0.25 1 calc PR C -1
C4A C 0.9524(18) -0.0017(7) 0.1701(8) 0.068(2) Uiso 0.25 1 d PGD C -1
H4AA H 0.9300 0.0027 0.1251 0.081 Uiso 0.25 1 calc PR C -1
C5A C 0.968(2) -0.0497(7) 0.1954(7) 0.068(2) Uiso 0.25 1 d PGD C -1
H5AA H 0.9568 -0.0789 0.1680 0.081 Uiso 0.25 1 calc PR C -1
C6A C 1.000(2) -0.0560(6) 0.2601(7) 0.068(2) Uiso 0.25 1 d PGD C -1
H6AA H 1.0114 -0.0894 0.2777 0.081 Uiso 0.25 1 calc PR C -1
C7A C 1.052(3) -0.0214(12) 0.3713(8) 0.135(11) Uiso 0.25 1 d PD C -1
H7AA H 1.0559 0.0121 0.3929 0.202 Uiso 0.25 1 calc PR C -1
H7AB H 1.1247 -0.0375 0.3776 0.202 Uiso 0.25 1 calc PR C -1
H7AC H 0.9995 -0.0433 0.3898 0.202 Uiso 0.25 1 calc PR C -1
C1B C 0.9656(15) -0.0207(7) 0.2215(8) 0.068(2) Uiso 0.25 1 d PGD D -2
C2B C 0.9571(15) 0.0285(7) 0.2443(10) 0.068(2) Uiso 0.25 1 d PGD D -2
H2BA H 0.9314 0.0552 0.2154 0.081 Uiso 0.25 1 calc PR D -2
C3B C 0.9858(17) 0.0389(7) 0.3091(10) 0.068(2) Uiso 0.25 1 d PGD D -2
H3BA H 0.9800 0.0729 0.3248 0.081 Uiso 0.25 1 calc PR D -2
C4B C 1.0231(17) 0.0001(7) 0.3511(9) 0.068(2) Uiso 0.25 1 d PGD D -2
H4BA H 1.0429 0.0074 0.3958 0.081 Uiso 0.25 1 calc PR D -2
C5B C 1.0316(19) -0.0490(7) 0.3283(8) 0.068(2) Uiso 0.25 1 d PGD D -2
H5BA H 1.0573 -0.0758 0.3572 0.081 Uiso 0.25 1 calc PR D -2
C6B C 1.0029(19) -0.0595(7) 0.2635(8) 0.068(2) Uiso 0.25 1 d PGD D -2
H6BA H 1.0088 -0.0934 0.2477 0.081 Uiso 0.25 1 calc PR D -2
C7B C 0.934(3) -0.0323(11) 0.1507(9) 0.135(11) Uiso 0.25 1 d PD D -2
H7BA H 0.9103 -0.0007 0.1277 0.202 Uiso 0.25 1 calc PR D -2
H7BB H 0.8744 -0.0573 0.1458 0.202 Uiso 0.25 1 calc PR D -2
H7BC H 0.9975 -0.0464 0.1324 0.202 Uiso 0.25 1 calc PR D -2

loop_
_atom_site_aniso_label
_atom_site_aniso_U_11
_atom_site_aniso_U_22
_atom_site_aniso_U_33
_atom_site_aniso_U_23
_atom_site_aniso_U_13
_atom_site_aniso_U_12
P2 0.0395(9) 0.0693(11) 0.0460(9) 0.0168(8) -0.0004(7) -0.0031(8)
O1 0.045(2) 0.0340(19) 0.0389(19) 0.0068(15) -0.0099(16) 0.0023(16)
C11 0.035(3) 0.034(3) 0.024(2) 0.001(2) -0.014(2) 0.003(2)
C12 0.029(3) 0.038(3) 0.025(2) 0.001(2) -0.007(2) 0.002(2)
C13 0.032(3) 0.034(3) 0.030(3) -0.001(2) -0.006(2) -0.006(2)
C14 0.029(3) 0.044(3) 0.017(2) -0.003(2) -0.0141(19) 0.001(2)
C15 0.031(3) 0.046(3) 0.026(2) -0.002(2) -0.011(2) 0.010(2)
C16 0.028(3) 0.045(3) 0.020(2) 0.0003(19) -0.0149(19) -0.004(2)
O11 0.053(3) 0.049(2) 0.056(2) -0.0055(18) -0.013(2) 0.0128(19)
O12 0.066(3) 0.064(3) 0.037(2) 0.0080(18) -0.0013(19) 0.006(2)
O13 0.054(2) 0.046(2) 0.041(2) -0.0124(16) -0.0171(18) 0.0027(18)
C121 0.126(7) 0.080(5) 0.036(4) 0.009(3) 0.005(4) 0.009(5)
C131 0.053(4) 0.051(4) 0.055(4) -0.010(3) -0.023(3) 0.005(3)
C1 0.032(3) 0.046(3) 0.024(2) -0.001(2) -0.011(2) 0.000(2)
O2 0.040(2) 0.041(2) 0.039(2) -0.0021(16) -0.0047(16) 0.0008(17)
C21 0.031(3) 0.034(3) 0.029(3) -0.001(2) 0.000(2) 0.000(2)
C22 0.031(3) 0.042(3) 0.031(3) -0.004(2) -0.003(2) 0.007(2)
C23 0.031(3) 0.064(4) 0.028(3) 0.005(2) 0.000(2) 0.003(3)
C24 0.029(3) 0.060(4) 0.037(3) 0.010(2) -0.005(2) 0.006(3)
C25 0.025(3) 0.047(3) 0.033(3) 0.001(2) -0.006(2) 0.003(2)
C26 0.030(3) 0.036(3) 0.029(2) 0.000(2) -0.006(2) 0.011(2)
C27 0.069(4) 0.042(3) 0.058(4) 0.001(3) -0.005(3) -0.004(3)
C27' 0.069(4) 0.042(3) 0.058(4) 0.001(3) -0.005(3) -0.004(3)
P1 0.0433(8) 0.0362(7) 0.0318(7) -0.0016(6) -0.0120(6) 0.0049(6)
O21 0.044(3) 0.112(4) 0.063(3) 0.024(3) -0.010(2) -0.025(3)
O22 0.073(3) 0.076(3) 0.052(3) 0.021(2) -0.003(2) -0.010(3)
O23 0.067(3) 0.127(5) 0.047(3) 0.020(3) 0.010(2) -0.003(3)
C221 0.168(10) 0.094(7) 0.090(7) 0.006(5) 0.025(7) 0.023(7)
C231 0.070(5) 0.104(6) 0.056(4) -0.006(4) 0.008(4) 0.001(5)
C2 0.038(3) 0.049(3) 0.028(3) -0.008(2) -0.011(2) -0.003(2)

loop_
_atom_type_symbol
_atom_type_description
_atom_type_scat_dispersion_real
_atom_type_scat_dispersion_imag
_atom_type_scat_source
C C 0.0033 0.0016 'International Tables Vol C Tables 4.2.6.8 and 6.1.1.4'
H H 0.0000 0.0000 'International Tables Vol C Tables 4.2.6.8 and 6.1.1.4'
O O 0.0106 0.0060 'International Tables Vol C Tables 4.2.6.8 and 6.1.1.4'
P P 0.1023 0.0942 'International Tables Vol C Tables 4.2.6.8 and 6.1.1.4'

loop_
_geom_angle_atom_site_label_1
_geom_angle_atom_site_label_2
_geom_angle_atom_site_label_3
_geom_angle
_geom_angle_site_symmetry_1
_geom_angle_site_symmetry_3
O21 P2 O22 117.3(3) . .
O21 P2 O23 116.4(3) . .
O22 P2 O23 93.7(3) . .
O21 P2 C24 112.2(2) . .
O22 P2 C24 108.6(3) . .
O23 P2 C24 106.9(3) . .
C11 O1 C17' 111.0(5) . .
C11 O1 C17 111.2(5) . .
C17' O1 C17 18.9(8) . .
C16 C11 C12 122.9(4) . .
C16 C11 O1 119.4(4) . .
C12 C11 O1 117.7(4) . .
C11 C12 C13 116.9(5) . .
C11 C12 C1 123.9(4) . .
C13 C12 C1 119.1(5) . .
C14 C13 C12 121.5(5) . .
C14 C13 H13 119.2 . .
C12 C13 H13 119.2 . .
C15 C14 C13 119.0(5) . .
C15 C14 P1 119.3(4) . .
C13 C14 P1 121.5(4) . .
C14 C15 C16 122.2(5) . .
C14 C15 H15 118.9 . .
C16 C15 H15 118.9 . .
C15 C16 C11 117.2(5) . .
C15 C16 C2 120.7(5) . 2_755
C11 C16 C2 122.1(5) . 2_755
O1 C17 C18 112.4(9) . .
O1 C17 H17A 109.1 . .
C18 C17 H17A 109.1 . .
O1 C17 H17B 109.1 . .
C18 C17 H17B 109.1 . .
H17A C17 H17B 107.9 . .
C19 C18 C17 115.7(14) . .
C19 C18 H18A 108.4 . .
C17 C18 H18A 108.4 . .
C19 C18 H18B 108.4 . .
C17 C18 H18B 108.4 . .
H18A C18 H18B 107.4 . .
C18 C19 C20 94.5(19) . .
C18 C19 H19A 112.8 . .
C20 C19 H19A 112.8 . .
C18 C19 H19B 112.8 . .
C20 C19 H19B 112.8 . .
H19A C19 H19B 110.3 . .
C19 C20 H20A 109.5 . .
C19 C20 H20B 109.5 . .
H20A C20 H20B 109.5 . .
C19 C20 H20C 109.5 . .
H20A C20 H20C 109.5 . .
H20B C20 H20C 109.5 . .
O1 C17' C18' 109.3(8) . .
O1 C17' H17C 109.8 . .
C18' C17' H17C 109.8 . .
O1 C17' H17D 109.8 . .
C18' C17' H17D 109.8 . .
H17C C17' H17D 108.3 . .
C17' C18' C19' 108.0(13) . .
C17' C18' H18C 110.1 . .
C19' C18' H18C 110.1 . .
C17' C18' H18D 110.1 . .
C19' C18' H18D 110.1 . .
H18C C18' H18D 108.4 . .
C18' C19' C20' 113(2) . .
C18' C19' H19C 109.0 . .
C20' C19' H19C 109.0 . .
C18' C19' H19D 109.0 . .
C20' C19' H19D 109.0 . .
H19C C19' H19D 107.8 . .
C19' C20' H20D 109.5 . .
C19' C20' H20E 109.5 . .
H20D C20' H20E 109.5 . .
C19' C20' H20F 109.5 . .
H20D C20' H20F 109.5 . .
H20E C20' H20F 109.5 . .
C121 O12 P1 123.6(5) . .
C131 O13 P1 121.2(3) . .
O12 C121 H12A 109.5 . .
O12 C121 H12B 109.5 . .
H12A C121 H12B 109.5 . .
O12 C121 H12C 109.5 . .
H12A C121 H12C 109.5 . .
H12B C121 H12C 109.5 . .
O13 C131 H13A 109.5 . .
O13 C131 H13B 109.5 . .
H13A C131 H13B 109.5 . .
O13 C131 H13C 109.5 . .
H13A C131 H13C 109.5 . .
H13B C131 H13C 109.5 . .
C12 C1 C26 110.7(4) . .
C12 C1 H1A 109.5 . .
C26 C1 H1A 109.5 . .
C12 C1 H1B 109.5 . .
C26 C1 H1B 109.5 . .
H1A C1 H1B 108.1 . .
C21 O2 C27 117.0(4) . .
O2 C21 C22 118.8(4) . .
O2 C21 C26 119.8(4) . .
C22 C21 C26 121.3(5) . .
C23 C22 C21 118.6(4) . .
C23 C22 C2 121.0(4) . .
C21 C22 C2 120.0(5) . .
C22 C23 C24 121.3(5) . .
C22 C23 H23 119.4 . .
C24 C23 H23 119.4 . .
C23 C24 C25 119.0(5) . .
C23 C24 P2 120.6(4) . .
C25 C24 P2 120.4(4) . .
C26 C25 C24 120.9(5) . .
C26 C25 H25 119.6 . .
C24 C25 H25 119.6 . .
C25 C26 C21 118.8(4) . .
C25 C26 C1 120.1(4) . .
C21 C26 C1 120.9(4) . .
O2 C27 C28 113.4(7) . .
O2 C27 H27A 108.9 . .
C28 C27 H27A 108.9 . .
O2 C27 H27B 108.9 . .
C28 C27 H27B 108.9 . .
H27A C27 H27B 107.7 . .
C27 C28 C29 112.5(10) . .
C27 C28 H28A 109.1 . .
C29 C28 H28A 109.1 . .
C27 C28 H28B 109.1 . .
C29 C28 H28B 109.1 . .
H28A C28 H28B 107.8 . .
C30 C29 C28 111.0(13) . .
C30 C29 H29A 109.4 . .
C28 C29 H29A 109.4 . .
C30 C29 H29B 109.4 . .
C28 C29 H29B 109.4 . .
H29A C29 H29B 108.0 . .
C29 C30 H30A 109.5 . .
C29 C30 H30B 109.5 . .
H30A C30 H30B 109.5 . .
C29 C30 H30C 109.5 . .
H30A C30 H30C 109.5 . .
H30B C30 H30C 109.5 . .
C29' C28' H28C 109.5 . .
C29' C28' H28D 109.5 . .
H28C C28' H28D 108.1 . .
C30' C29' C28' 109.3(13) . .
C30' C29' H29C 109.8 . .
C28' C29' H29C 109.8 . .
C30' C29' H29D 109.8 . .
C28' C29' H29D 109.8 . .
H29C C29' H29D 108.3 . .
C29' C30' H30D 109.5 . .
C29' C30' H30E 109.5 . .
H30D C30' H30E 109.5 . .
C29' C30' H30F 109.5 . .
H30D C30' H30F 109.5 . .
H30E C30' H30F 109.5 . .
O11 P1 O12 117.6(2) . .
O11 P1 O13 109.6(2) . .
O12 P1 O13 102.0(2) . .
O11 P1 C14 114.0(2) . .
O12 P1 C14 105.4(2) . .
O13 P1 C14 107.2(2) . .
C221 O22 P2 118.7(5) . .
C231 O23 P2 117.9(4) . .
O22 C221 H22A 109.5 . .
O22 C221 H22B 109.5 . .
H22A C221 H22B 109.5 . .
O22 C221 H22C 109.5 . .
H22A C221 H22C 109.5 . .
H22B C221 H22C 109.5 . .
O23 C231 H23A 109.5 . .
O23 C231 H23B 109.5 . .
H23A C231 H23B 109.5 . .
O23 C231 H23C 109.5 . .
H23A C231 H23C 109.5 . .
H23B C231 H23C 109.5 . .
C16 C2 C22 110.6(4) 2_755 .
C16 C2 H2A 109.5 2_755 .
C22 C2 H2A 109.5 . .
C16 C2 H2B 109.5 2_755 .
C22 C2 H2B 109.5 . .
H2A C2 H2B 108.1 . .
C2A C1A C6A 120.0 . .
C2A C1A C7A 120.3(4) . .
C6A C1A C7A 119.7(4) . .
C1A C2A C3A 120.0 . .
C1A C2A H2AA 120.0 . .
C3A C2A H2AA 120.0 . .
C2A C3A C4A 120.0 . .
C2A C3A H3AA 120.0 . .
C4A C3A H3AA 120.0 . .
C5A C4A C3A 120.0 . .
C5A C4A H4AA 120.0 . .
C3A C4A H4AA 120.0 . .
C4A C5A C6A 120.0 . .
C4A C5A H5AA 120.0 . .
C6A C5A H5AA 120.0 . .
C5A C6A C1A 120.0 . .
C5A C6A H6AA 120.0 . .
C1A C6A H6AA 120.0 . .
C1A C7A H7AA 109.5 . .
C1A C7A H7AB 109.5 . .
H7AA C7A H7AB 109.5 . .
C1A C7A H7AC 109.5 . .
H7AA C7A H7AC 109.5 . .
H7AB C7A H7AC 109.5 . .
C6B C1B C2B 120.0 . .
C6B C1B C7B 119.9(4) . .
C2B C1B C7B 120.1(4) . .
C3B C2B C1B 120.0 . .
C3B C2B H2BA 120.0 . .
C1B C2B H2BA 120.0 . .
C2B C3B C4B 120.0 . .
C2B C3B H3BA 120.0 . .
C4B C3B H3BA 120.0 . .
C5B C4B C3B 120.0 . .
C5B C4B H4BA 120.0 . .
C3B C4B H4BA 120.0 . .
C4B C5B C6B 120.0 . .
C4B C5B H5BA 120.0 . .
C6B C5B H5BA 120.0 . .
C1B C6B C5B 120.0 . .
C1B C6B H6BA 120.0 . .
C5B C6B H6BA 120.0 . .
C1B C7B H7BA 109.5 . .
C1B C7B H7BB 109.5 . .
H7BA C7B H7BB 109.5 . .
C1B C7B H7BC 109.5 . .
H7BA C7B H7BC 109.5 . .
H7BB C7B H7BC 109.5 . .

loop_
_geom_bond_atom_site_label_1
_geom_bond_atom_site_label_2
_geom_bond_distance
_geom_bond_site_symmetry_2
P2 O21 1.470(4) .
P2 O22 1.564(5) .
P2 O23 1.616(5) .
P2 C24 1.794(6) .
O1 C11 1.413(6) .
O1 C17' 1.462(8) .
O1 C17 1.464(8) .
C11 C16 1.402(7) .
C11 C12 1.403(7) .
C12 C13 1.410(7) .
C12 C1 1.515(7) .
C13 C14 1.397(7) .
C13 H13 0.9500 .
C14 C15 1.383(7) .
C14 P1 1.802(5) .
C15 C16 1.399(7) .
C15 H15 0.9500 .
C16 C2 1.524(7) 2_755
C17 C18 1.515(10) .
C17 H17A 0.9900 .
C17 H17B 0.9900 .
C18 C19 1.512(11) .
C18 H18A 0.9900 .
C18 H18B 0.9900 .
C19 C20 1.67(3) .
C19 H19A 0.9900 .
C19 H19B 0.9900 .
C20 H20A 0.9800 .
C20 H20B 0.9800 .
C20 H20C 0.9800 .
C17' C18' 1.515(10) .
C17' H17C 0.9900 .
C17' H17D 0.9900 .
C18' C19' 1.525(11) .
C18' H18C 0.9900 .
C18' H18D 0.9900 .
C19' C20' 1.66(3) .
C19' H19C 0.9900 .
C19' H19D 0.9900 .
C20' H20D 0.9800 .
C20' H20E 0.9800 .
C20' H20F 0.9800 .
O11 P1 1.475(4) .
O12 C121 1.406(7) .
O12 P1 1.567(4) .
O13 C131 1.466(7) .
O13 P1 1.581(4) .
C121 H12A 0.9800 .
C121 H12B 0.9800 .
C121 H12C 0.9800 .
C131 H13A 0.9800 .
C131 H13B 0.9800 .
C131 H13C 0.9800 .
C1 C26 1.526(6) .
C1 H1A 0.9900 .
C1 H1B 0.9900 .
O2 C21 1.388(6) .
O2 C27 1.451(7) .
C21 C22 1.400(6) .
C21 C26 1.415(6) .
C22 C23 1.393(7) .
C22 C2 1.532(7) .
C23 C24 1.406(7) .
C23 H23 0.9500 .
C24 C25 1.408(7) .
C25 C26 1.390(7) .
C25 H25 0.9500 .
C27 C28 1.523(8) .
C27 H27A 0.9900 .
C27 H27B 0.9900 .
C28 C29 1.531(9) .
C28 H28A 0.9900 .
C28 H28B 0.9900 .
C29 C30 1.485(13) .
C29 H29A 0.9900 .
C29 H29B 0.9900 .
C30 H30A 0.9800 .
C30 H30B 0.9800 .
C30 H30C 0.9800 .
C28' C29' 1.530(9) .
C28' H28C 0.9900 .
C28' H28D 0.9900 .
C29' C30' 1.480(13) .
C29' H29C 0.9900 .
C29' H29D 0.9900 .
C30' H30D 0.9800 .
C30' H30E 0.9800 .
C30' H30F 0.9800 .
O22 C221 1.508(10) .
O23 C231 1.437(9) .
C221 H22A 0.9800 .
C221 H22B 0.9800 .
C221 H22C 0.9800 .
C231 H23A 0.9800 .
C231 H23B 0.9800 .
C231 H23C 0.9800 .
C2 C16 1.524(7) 2_755
C2 H2A 0.9900 .
C2 H2B 0.9900 .
O1W H1W 0.8501 .
C1A C2A 1.364(10) .
C1A C6A 1.364(10) .
C1A C7A 1.515(9) .
C2A C3A 1.364(10) .
C2A H2AA 0.9500 .
C3A C4A 1.364(10) .
C3A H3AA 0.9500 .
C4A C5A 1.364(10) .
C4A H4AA 0.9500 .
C5A C6A 1.364(10) .
C5A H5AA 0.9500 .
C6A H6AA 0.9500 .
C7A H7AA 0.9800 .
C7A H7AB 0.9800 .
C7A H7AC 0.9800 .
C1B C6B 1.377(10) .
C1B C2B 1.377(10) .
C1B C7B 1.507(9) .
C2B C3B 1.377(10) .
C2B H2BA 0.9500 .
C3B C4B 1.377(10) .
C3B H3BA 0.9500 .
C4B C5B 1.376(10) .
C4B H4BA 0.9500 .
C5B C6B 1.377(10) .
C5B H5BA 0.9500 .
C6B H6BA 0.9500 .
C7B H7BA 0.9800 .
C7B H7BB 0.9800 .
C7B H7BC 0.9800 .

loop_
_geom_hbond_atom_site_label_D
_geom_hbond_atom_site_label_H
_geom_hbond_atom_site_label_A
_geom_hbond_distance_DH
_geom_hbond_distance_HA
_geom_hbond_distance_DA
_geom_hbond_angle_DHA
O1W H1W O21 0.85 2.29 2.843(10) 123.2

loop_
_geom_torsion_atom_site_label_1
_geom_torsion_atom_site_label_2
_geom_torsion_atom_site_label_3
_geom_torsion_atom_site_label_4
_geom_torsion
_geom_torsion_site_symmetry_4
C17' O1 C11 C16 102.6(7) .
C17 O1 C11 C16 82.3(7) .
C17' O1 C11 C12 -78.2(7) .
C17 O1 C11 C12 -98.5(7) .
C16 C11 C12 C13 -6.8(6) .
O1 C11 C12 C13 174.0(4) .
C16 C11 C12 C1 171.0(4) .
O1 C11 C12 C1 -8.2(6) .
C11 C12 C13 C14 2.8(6) .
C1 C12 C13 C14 -175.1(4) .
C12 C13 C14 C15 2.1(6) .
C12 C13 C14 P1 -173.5(3) .
C13 C14 C15 C16 -3.4(6) .
P1 C14 C15 C16 172.3(3) .
C14 C15 C16 C11 -0.3(6) .
C14 C15 C16 C2 179.5(4) 2_755
C12 C11 C16 C15 5.7(6) .
O1 C11 C16 C15 -175.2(4) .
C12 C11 C16 C2 -174.2(4) 2_755
O1 C11 C16 C2 5.0(6) 2_755
C11 O1 C17 C18 176.5(8) .
C17' O1 C17 C18 84(2) .
O1 C17 C18 C19 -69.3(17) .
C17 C18 C19 C20 -143(2) .
C11 O1 C17' C18' 172.8(9) .
C17 O1 C17' C18' -93(2) .
O1 C17' C18' C19' 165.5(13) .
C17' C18' C19' C20' -159(2) .
C11 C12 C1 C26 -113.5(5) .
C13 C12 C1 C26 64.2(5) .
C27 O2 C21 C22 -107.4(5) .
C27 O2 C21 C26 76.2(6) .
O2 C21 C22 C23 178.8(4) .
C26 C21 C22 C23 -4.8(7) .
O2 C21 C22 C2 -7.7(7) .
C26 C21 C22 C2 168.7(4) .
C21 C22 C23 C24 1.8(8) .
C2 C22 C23 C24 -171.7(5) .
C22 C23 C24 C25 1.1(8) .
C22 C23 C24 P2 -178.2(4) .
O21 P2 C24 C23 178.5(5) .
O22 P2 C24 C23 -50.2(5) .
O23 P2 C24 C23 49.8(5) .
O21 P2 C24 C25 -0.8(6) .
O22 P2 C24 C25 130.5(5) .
O23 P2 C24 C25 -129.5(5) .
C23 C24 C25 C26 -1.1(8) .
P2 C24 C25 C26 178.2(4) .
C24 C25 C26 C21 -1.8(7) .
C24 C25 C26 C1 173.8(5) .
O2 C21 C26 C25 -178.8(4) .
C22 C21 C26 C25 4.8(7) .
O2 C21 C26 C1 5.6(7) .
C22 C21 C26 C1 -170.7(4) .
C12 C1 C26 C25 -107.4(5) .
C12 C1 C26 C21 68.1(6) .
C21 O2 C27 C28 105.8(8) .
O2 C27 C28 C29 168.2(10) .
C27 C28 C29 C30 176.9(13) .
C121 O12 P1 O11 57.9(6) .
C121 O12 P1 O13 177.9(5) .
C121 O12 P1 C14 -70.3(5) .
C131 O13 P1 O11 -176.5(4) .
C131 O13 P1 O12 58.1(5) .
C131 O13 P1 C14 -52.4(5) .
C15 C14 P1 O11 30.8(4) .
C13 C14 P1 O11 -153.5(3) .
C15 C14 P1 O12 161.3(3) .
C13 C14 P1 O12 -23.1(4) .
C15 C14 P1 O13 -90.6(4) .
C13 C14 P1 O13 85.0(4) .
O21 P2 O22 C221 69.3(7) .
O23 P2 O22 C221 -168.4(6) .
C24 P2 O22 C221 -59.2(7) .
O21 P2 O23 C231 -57.3(6) .
O22 P2 O23 C231 179.7(5) .
C24 P2 O23 C231 69.0(5) .
C23 C22 C2 C16 102.9(6) 2_755
C21 C22 C2 C16 -70.4(6) 2_755
C6A C1A C2A C3A 0.0 .
C7A C1A C2A C3A -179.9(3) .
C1A C2A C3A C4A 0.0 .
C2A C3A C4A C5A 0.0 .
C3A C4A C5A C6A 0.0 .
C4A C5A C6A C1A 0.0 .
C2A C1A C6A C5A 0.0 .
C7A C1A C6A C5A 179.9(3) .
C6B C1B C2B C3B 0.0 .
C7B C1B C2B C3B 180.0(3) .
C1B C2B C3B C4B 0.0 .
C2B C3B C4B C5B 0.0 .
C3B C4B C5B C6B 0.0 .
C2B C1B C6B C5B 0.0 .
C7B C1B C6B C5B -180.0(3) .
C4B C5B C6B C1B 0.0 .
